data_2216939
loop_
_publ_author_name
'Li, Jiang-Sheng'
'Yang, Dao-Wu'
'Liu, Wei-Dong'

_publ_section_title
;
 2-Nitro-<i>N</i>-(4-pyridinio)benzenesulfonamidate
;
_journal_coeditor_code BT2635
_journal_issue 1
_journal_name_full 'Acta Crystallographica Section E'
_journal_page_first o204
_journal_page_last o204
_journal_paper_doi 10.1107/S1600536807064410
_journal_volume 64
_journal_year 2008
_chemical_formula_iupac 'C11 H9 N3 O4 S'
_chemical_formula_moiety 'C11 H9 N3 O4 S'
_chemical_formula_sum 'C11 H9 N3 O4 S'
_chemical_formula_weight 279.27
_chemical_name_systematic
;
2-Nitro-N-(4-pyridinio)benzenesulfonamidate
;
_space_group_IT_number 2
_symmetry_cell_setting triclinic
_symmetry_space_group_name_Hall '-P 1'
_symmetry_space_group_name_H-M 'P -1'
_atom_sites_solution_hydrogens geom
_atom_sites_solution_primary direct
_atom_sites_solution_secondary difmap
_cell_angle_alpha 75.534(7)
_cell_angle_beta 85.400(7)
_cell_angle_gamma 88.741(6)
_cell_formula_units_Z 4
_cell_length_a 7.768(3)
_cell_length_b 12.570(5)
_cell_length_c 13.436(5)
_cell_measurement_reflns_used 2204
_cell_measurement_temperature 294(2)
_cell_measurement_theta_max 24.83
_cell_measurement_theta_min 2.96
_cell_volume 1266.3(8)
_computing_cell_refinement 'SMART (Bruker, 1997)'
_computing_data_collection 'SMART (Bruker, 1997)'
_computing_data_reduction 'SAINT (Bruker, 1997)'
_computing_molecular_graphics 'SHELXTL (Bruker, 1997)'
_computing_publication_material 'SHELXTL (Bruker, 1997)'
_computing_structure_refinement 'SHELXL97 (Sheldrick, 1997)'
_computing_structure_solution 'SHELXS97 (Sheldrick, 1997)'
_diffrn_ambient_temperature 294(2)
_diffrn_measured_fraction_theta_full 0.976
_diffrn_measured_fraction_theta_max 0.976
_diffrn_measurement_device_type 'Bruker SMART 1K CCD area-detector'
_diffrn_measurement_method '\f and \w scans'
_diffrn_radiation_monochromator graphite
_diffrn_radiation_source 'fine-focus sealed tube'
_diffrn_radiation_type MoK\a
_diffrn_radiation_wavelength 0.71073
_diffrn_reflns_av_R_equivalents 0.0255
_diffrn_reflns_av_sigmaI/netI 0.0595
_diffrn_reflns_limit_h_max 8
_diffrn_reflns_limit_h_min -9
_diffrn_reflns_limit_k_max 11
_diffrn_reflns_limit_k_min -14
_diffrn_reflns_limit_l_max 11
_diffrn_reflns_limit_l_min -15
_diffrn_reflns_number 6351
_diffrn_reflns_theta_full 25.00
_diffrn_reflns_theta_max 25.00
_diffrn_reflns_theta_min 1.57
_exptl_absorpt_coefficient_mu 0.269
_exptl_absorpt_correction_T_max 0.9481
_exptl_absorpt_correction_T_min 0.9235
_exptl_absorpt_correction_type multi-scan
_exptl_absorpt_process_details '(SADABS; Sheldrick, 1996)'
_exptl_crystal_colour yellow
_exptl_crystal_density_diffrn 1.465
_exptl_crystal_density_method 'not measured'
_exptl_crystal_description block
_exptl_crystal_F_000 576
_exptl_crystal_size_max 0.30
_exptl_crystal_size_mid 0.24
_exptl_crystal_size_min 0.20
_refine_diff_density_max 0.397
_refine_diff_density_min -0.261
_refine_ls_extinction_method none
_refine_ls_goodness_of_fit_ref 1.019
_refine_ls_hydrogen_treatment mixed
_refine_ls_matrix_type full
_refine_ls_number_parameters 349
_refine_ls_number_reflns 4357
_refine_ls_number_restraints 0
_refine_ls_restrained_S_all 1.019
_refine_ls_R_factor_all 0.0891
_refine_ls_R_factor_gt 0.0579
_refine_ls_shift/su_max 0.001
_refine_ls_shift/su_mean 0.000
_refine_ls_structure_factor_coef Fsqd
_refine_ls_weighting_details 'calc w=1/[\s^2^(Fo^2^)+(0.0887P)^2^+0.7778P] where P=(Fo^2^+2Fc^2^)/3'
_refine_ls_weighting_scheme calc
_refine_ls_wR_factor_gt 0.1532
_refine_ls_wR_factor_ref 0.1737
_reflns_number_gt 2918
_reflns_number_total 4357
_reflns_threshold_expression I>2\s(I)
_cod_data_source_file bt2635.cif
_cod_data_source_block I
_cod_database_code 2216939
_cod_database_fobs_code 2216939

loop_
_symmetry_equiv_pos_as_xyz
'x, y, z'
'-x, -y, -z'

loop_
_atom_site_type_symbol
_atom_site_label
_atom_site_fract_x
_atom_site_fract_y
_atom_site_fract_z
_atom_site_U_iso_or_equiv
_atom_site_adp_type
_atom_site_calc_flag
_atom_site_refinement_flags
_atom_site_occupancy
S S1 0.35624(11) 1.06378(7) 0.83977(8) 0.0438(3) Uani d . 1
S S2 0.16866(12) 0.54595(7) 0.82807(9) 0.0484(3) Uani d . 1
O O1 0.3338(3) 1.1734(2) 0.8574(2) 0.0530(7) Uani d . 1
O O2 0.2218(3) 0.9840(2) 0.8878(2) 0.0605(8) Uani d . 1
O O3 0.7821(5) 1.1047(4) 0.6529(3) 0.1145(16) Uani d . 1
O O4 0.6473(5) 1.2478(4) 0.6875(3) 0.0885(12) Uani d . 1
O O5 0.1958(4) 0.6616(2) 0.8216(3) 0.0646(9) Uani d . 1
O O6 0.2869(3) 0.4682(2) 0.8871(2) 0.0619(8) Uani d . 1
O O7 -0.1188(6) 0.6900(4) 0.6559(3) 0.1066(15) Uani d . 1
O O8 0.1034(8) 0.7942(3) 0.6026(4) 0.141(2) Uani d . 1
N N1 0.7802(4) 0.7241(3) 0.8638(3) 0.0519(9) Uani d . 1
H H1A 0.828(6) 0.660(4) 0.864(3) 0.062 Uiso d . 1
N N2 0.5495(4) 1.0267(2) 0.8668(2) 0.0408(7) Uani d . 1
N N3 0.6518(5) 1.1607(4) 0.6602(3) 0.0714(11) Uani d . 1
N N4 -0.2797(4) 0.2206(3) 0.9043(3) 0.0471(8) Uani d . 1
H H4A -0.344(5) 0.154(3) 0.914(3) 0.056 Uiso d . 1
N N5 -0.0324(4) 0.5224(2) 0.8627(3) 0.0439(8) Uani d . 1
N N6 0.0329(7) 0.7048(4) 0.6261(4) 0.0840(13) Uani d . 1
C C1 0.6149(4) 0.9243(3) 0.8638(3) 0.0367(8) Uani d . 1
C C2 0.7930(5) 0.9064(3) 0.8816(3) 0.0467(10) Uani d . 1
H H2 0.8574 0.9625 0.8941 0.056 Uiso calc R 1
C C3 0.8711(5) 0.8074(3) 0.8804(3) 0.0498(10) Uani d . 1
H H3 0.9878 0.7978 0.8910 0.060 Uiso calc R 1
C C4 0.6109(5) 0.7371(3) 0.8454(3) 0.0529(11) Uani d . 1
H H4 0.5509 0.6790 0.8332 0.063 Uiso calc R 1
C C5 0.5256(5) 0.8354(3) 0.8445(3) 0.0469(9) Uani d . 1
H H5 0.4097 0.8429 0.8311 0.056 Uiso calc R 1
C C6 0.3505(5) 1.0794(3) 0.7031(3) 0.0489(10) Uani d . 1
C C7 0.2000(6) 1.0521(4) 0.6646(5) 0.0733(14) Uani d . 1
H H7 0.1070 1.0224 0.7104 0.088 Uiso calc R 1
C C8 0.1865(8) 1.0684(5) 0.5589(6) 0.0930(19) Uani d . 1
H H8 0.0834 1.0522 0.5352 0.112 Uiso calc R 1
C C9 0.3248(9) 1.1085(5) 0.4890(5) 0.0883(19) Uani d . 1
H H9 0.3158 1.1162 0.4190 0.106 Uiso calc R 1
C C10 0.4776(7) 1.1375(4) 0.5235(4) 0.0729(14) Uani d . 1
H H10 0.5709 1.1654 0.4773 0.088 Uiso calc R 1
C C11 0.4862(5) 1.1233(3) 0.6295(3) 0.0535(11) Uani d . 1
C C12 -0.1050(5) 0.4203(3) 0.8786(3) 0.0387(8) Uani d . 1
C C13 -0.2877(4) 0.4112(3) 0.8968(3) 0.0435(9) Uani d . 1
H H13 -0.3524 0.4731 0.9014 0.052 Uiso calc R 1
C C14 -0.3706(5) 0.3136(3) 0.9076(3) 0.0445(9) Uani d . 1
H H14 -0.4905 0.3107 0.9174 0.053 Uiso calc R 1
C C15 -0.1061(5) 0.2233(3) 0.8910(3) 0.0494(10) Uani d . 1
H H15 -0.0461 0.1586 0.8906 0.059 Uiso calc R 1
C C16 -0.0145(5) 0.3191(3) 0.8780(3) 0.0452(9) Uani d . 1
H H16 0.1054 0.3184 0.8689 0.054 Uiso calc R 1
C C17 0.1985(5) 0.5308(3) 0.6978(3) 0.0510(10) Uani d . 1
C C18 0.2909(6) 0.4405(4) 0.6757(4) 0.0650(12) Uani d . 1
H H18 0.3386 0.3891 0.7288 0.078 Uiso calc R 1
C C19 0.3118(7) 0.4269(5) 0.5753(4) 0.0785(15) Uani d . 1
H H19 0.3684 0.3649 0.5631 0.094 Uiso calc R 1
C C20 0.2496(7) 0.5043(5) 0.4941(5) 0.0835(16) Uani d . 1
H H20 0.2678 0.4960 0.4272 0.100 Uiso calc R 1
C C21 0.1591(7) 0.5951(5) 0.5133(4) 0.0792(15) Uani d . 1
H H21 0.1146 0.6473 0.4596 0.095 Uiso calc R 1
C C22 0.1365(6) 0.6065(4) 0.6129(4) 0.0609(12) Uani d . 1

loop_
_atom_site_aniso_label
_atom_site_aniso_U_11
_atom_site_aniso_U_22
_atom_site_aniso_U_33
_atom_site_aniso_U_12
_atom_site_aniso_U_13
_atom_site_aniso_U_23
S1 0.0292(5) 0.0336(5) 0.0692(7) 0.0070(4) -0.0021(4) -0.0151(4)
S2 0.0308(5) 0.0362(5) 0.0800(8) 0.0050(4) -0.0071(5) -0.0173(5)
O1 0.0437(15) 0.0371(14) 0.080(2) 0.0118(12) -0.0007(13) -0.0210(13)
O2 0.0355(15) 0.0474(16) 0.096(2) -0.0039(12) 0.0047(14) -0.0152(14)
O3 0.042(2) 0.187(5) 0.107(3) 0.030(3) -0.0068(19) -0.025(3)
O4 0.094(3) 0.098(3) 0.073(2) -0.037(2) -0.0075(19) -0.016(2)
O5 0.0410(16) 0.0427(16) 0.114(3) -0.0023(12) -0.0067(16) -0.0272(16)
O6 0.0389(16) 0.0580(18) 0.091(2) 0.0156(13) -0.0159(14) -0.0204(15)
O7 0.102(3) 0.114(3) 0.088(3) 0.060(3) 0.004(2) -0.005(2)
O8 0.167(5) 0.049(2) 0.198(5) 0.014(3) -0.043(4) -0.007(3)
N1 0.047(2) 0.0334(18) 0.076(3) 0.0107(15) -0.0029(17) -0.0165(16)
N2 0.0327(16) 0.0312(16) 0.061(2) 0.0069(12) -0.0074(14) -0.0149(14)
N3 0.052(3) 0.106(4) 0.051(2) -0.006(2) -0.0016(18) -0.009(2)
N4 0.0427(19) 0.0346(17) 0.064(2) -0.0025(14) -0.0061(16) -0.0116(15)
N5 0.0337(17) 0.0295(16) 0.069(2) 0.0076(13) -0.0044(14) -0.0143(14)
N6 0.090(4) 0.068(3) 0.083(3) 0.025(3) -0.012(3) 0.001(2)
C1 0.0348(19) 0.0311(18) 0.043(2) 0.0036(15) -0.0001(15) -0.0084(15)
C2 0.043(2) 0.038(2) 0.064(3) 0.0032(17) -0.0134(19) -0.0195(18)
C3 0.040(2) 0.044(2) 0.067(3) 0.0144(18) -0.0130(19) -0.0144(19)
C4 0.042(2) 0.033(2) 0.088(3) 0.0000(17) -0.003(2) -0.023(2)
C5 0.033(2) 0.039(2) 0.070(3) 0.0034(16) -0.0053(18) -0.0173(18)
C6 0.033(2) 0.033(2) 0.084(3) 0.0124(16) -0.016(2) -0.0191(19)
C7 0.050(3) 0.073(3) 0.106(4) 0.008(2) -0.025(3) -0.033(3)
C8 0.079(4) 0.104(5) 0.116(5) 0.022(3) -0.053(4) -0.053(4)
C9 0.109(5) 0.093(4) 0.082(4) 0.051(4) -0.051(4) -0.049(3)
C10 0.075(3) 0.079(3) 0.068(3) 0.034(3) -0.019(3) -0.024(3)
C11 0.047(2) 0.057(3) 0.061(3) 0.017(2) -0.018(2) -0.022(2)
C12 0.039(2) 0.0328(19) 0.046(2) 0.0066(15) -0.0058(16) -0.0128(16)
C13 0.032(2) 0.037(2) 0.064(3) 0.0085(15) -0.0013(17) -0.0165(17)
C14 0.034(2) 0.041(2) 0.059(3) 0.0043(16) -0.0023(17) -0.0135(18)
C15 0.044(2) 0.031(2) 0.075(3) 0.0121(17) -0.0098(19) -0.0155(18)
C16 0.0316(19) 0.033(2) 0.071(3) 0.0094(15) -0.0041(17) -0.0143(18)
C17 0.033(2) 0.036(2) 0.079(3) -0.0037(16) 0.0024(19) -0.0073(19)
C18 0.051(3) 0.061(3) 0.081(4) 0.011(2) 0.008(2) -0.018(2)
C19 0.067(3) 0.079(4) 0.093(4) 0.006(3) 0.016(3) -0.034(3)
C20 0.065(3) 0.106(5) 0.080(4) -0.015(3) 0.018(3) -0.029(3)
C21 0.061(3) 0.077(4) 0.089(4) -0.003(3) 0.005(3) -0.004(3)
C22 0.053(3) 0.049(3) 0.077(3) -0.003(2) 0.004(2) -0.014(2)

loop_
_atom_type_symbol
_atom_type_description
_atom_type_scat_dispersion_real
_atom_type_scat_dispersion_imag
_atom_type_scat_source
C C 0.0033 0.0016 'International Tables Vol C Tables 4.2.6.8 and 6.1.1.4'
H H 0.0000 0.0000 'International Tables Vol C Tables 4.2.6.8 and 6.1.1.4'
N N 0.0061 0.0033 'International Tables Vol C Tables 4.2.6.8 and 6.1.1.4'
O O 0.0106 0.0060 'International Tables Vol C Tables 4.2.6.8 and 6.1.1.4'
S S 0.1246 0.1234 'International Tables Vol C Tables 4.2.6.8 and 6.1.1.4'

loop_
_geom_angle_atom_site_label_1
_geom_angle_atom_site_label_2
_geom_angle_atom_site_label_3
_geom_angle
O2 S1 O1 116.20(17)
O2 S1 N2 115.50(16)
O1 S1 N2 106.12(15)
O2 S1 C6 105.37(18)
O1 S1 C6 106.63(16)
N2 S1 C6 106.27(16)
O5 S2 O6 116.83(17)
O5 S2 N5 106.34(16)
O6 S2 N5 114.96(17)
O5 S2 C17 106.20(18)
O6 S2 C17 106.00(18)
N5 S2 C17 105.63(17)
C3 N1 C4 120.7(3)
C3 N1 H1A 122(3)
C4 N1 H1A 117(3)
C1 N2 S1 122.7(2)
O3 N3 O4 125.2(5)
O3 N3 C11 117.7(5)
O4 N3 C11 117.1(4)
C15 N4 C14 120.3(3)
C15 N4 H4A 122(2)
C14 N4 H4A 117(2)
C12 N5 S2 122.8(2)
O7 N6 O8 124.3(5)
O7 N6 C22 117.2(5)
O8 N6 C22 118.4(5)
N2 C1 C5 127.5(3)
N2 C1 C2 116.3(3)
C5 C1 C2 116.3(3)
C3 C2 C1 121.0(3)
C3 C2 H2 119.5
C1 C2 H2 119.5
N1 C3 C2 120.7(4)
N1 C3 H3 119.6
C2 C3 H3 119.6
N1 C4 C5 121.3(3)
N1 C4 H4 119.4
C5 C4 H4 119.4
C4 C5 C1 120.0(3)
C4 C5 H5 120.0
C1 C5 H5 120.0
C7 C6 C11 116.2(4)
C7 C6 S1 119.4(4)
C11 C6 S1 124.3(3)
C8 C7 C6 121.4(5)
C8 C7 H7 119.3
C6 C7 H7 119.3
C9 C8 C7 120.7(5)
C9 C8 H8 119.6
C7 C8 H8 119.6
C8 C9 C10 120.1(5)
C8 C9 H9 120.0
C10 C9 H9 120.0
C9 C10 C11 118.1(5)
C9 C10 H10 121.0
C11 C10 H10 121.0
C10 C11 C6 123.5(4)
C10 C11 N3 114.9(4)
C6 C11 N3 121.6(4)
N5 C12 C13 118.1(3)
N5 C12 C16 126.5(3)
C13 C12 C16 115.4(3)
C14 C13 C12 121.7(3)
C14 C13 H13 119.2
C12 C13 H13 119.2
N4 C14 C13 120.7(3)
N4 C14 H14 119.6
C13 C14 H14 119.6
N4 C15 C16 122.0(3)
N4 C15 H15 119.0
C16 C15 H15 119.0
C15 C16 C12 119.9(3)
C15 C16 H16 120.1
C12 C16 H16 120.1
C22 C17 C18 115.8(4)
C22 C17 S2 123.5(3)
C18 C17 S2 120.7(3)
C19 C18 C17 121.1(4)
C19 C18 H18 119.4
C17 C18 H18 119.4
C20 C19 C18 120.8(5)
C20 C19 H19 119.6
C18 C19 H19 119.6
C19 C20 C21 119.4(5)
C19 C20 H20 120.3
C21 C20 H20 120.3
C22 C21 C20 119.2(5)
C22 C21 H21 120.4
C20 C21 H21 120.4
C21 C22 C17 123.6(4)
C21 C22 N6 115.2(4)
C17 C22 N6 121.2(4)

loop_
_geom_bond_atom_site_label_1
_geom_bond_atom_site_label_2
_geom_bond_distance
S1 O2 1.459(3)
S1 O1 1.460(3)
S1 N2 1.605(3)
S1 C6 1.801(5)
S2 O5 1.453(3)
S2 O6 1.455(3)
S2 N5 1.606(3)
S2 C17 1.804(5)
O3 N3 1.232(5)
O4 N3 1.237(5)
O7 N6 1.217(6)
O8 N6 1.219(6)
N1 C3 1.348(5)
N1 C4 1.356(5)
N1 H1A 0.88(5)
N2 C1 1.382(4)
N3 C11 1.501(6)
N4 C15 1.346(5)
N4 C14 1.360(5)
N4 H4A 0.95(4)
N5 C12 1.374(4)
N6 C22 1.499(6)
C1 C5 1.416(5)
C1 C2 1.427(5)
C2 C3 1.376(5)
C2 H2 0.9300
C3 H3 0.9300
C4 C5 1.387(5)
C4 H4 0.9300
C5 H5 0.9300
C6 C7 1.399(6)
C6 C11 1.407(6)
C7 C8 1.395(8)
C7 H7 0.9300
C8 C9 1.384(9)
C8 H8 0.9300
C9 C10 1.396(8)
C9 H9 0.9300
C10 C11 1.397(6)
C10 H10 0.9300
C12 C13 1.423(5)
C12 C16 1.441(5)
C13 C14 1.368(5)
C13 H13 0.9300
C14 H14 0.9300
C15 C16 1.377(5)
C15 H15 0.9300
C16 H16 0.9300
C17 C22 1.402(6)
C17 C18 1.411(6)
C18 C19 1.397(7)
C18 H18 0.9300
C19 C20 1.380(8)
C19 H19 0.9300
C20 C21 1.396(7)
C20 H20 0.9300
C21 C22 1.378(7)
C21 H21 0.9300

loop_
_geom_hbond_atom_site_label_D
_geom_hbond_atom_site_label_H
_geom_hbond_atom_site_label_A
_geom_hbond_site_symmetry_A
_geom_hbond_distance_DH
_geom_hbond_distance_HA
_geom_hbond_distance_DA
_geom_hbond_angle_DHA
N4 H4A O1 1_445 0.95(4) 2.67(4) 3.215(4) 117(3)
N4 H4A N2 1_445 0.95(4) 2.08(4) 2.969(4) 155(3)
N1 H1A N5 1_655 0.88(5) 2.02(5) 2.898(4) 172(4)
C14 H14 O1 1_445 0.93 2.54 3.140(5) 122
C14 H14 O6 1_455 0.93 2.58 3.249(5) 130
C16 H16 O1 1_545 0.93 2.54 3.265(5) 135

loop_
_geom_torsion_atom_site_label_1
_geom_torsion_atom_site_label_2
_geom_torsion_atom_site_label_3
_geom_torsion_atom_site_label_4
_geom_torsion
O2 S1 N2 C1 46.5(3)
O1 S1 N2 C1 176.9(3)
C6 S1 N2 C1 -69.9(3)
O5 S2 N5 C12 -178.8(3)
O6 S2 N5 C12 -47.9(4)
C17 S2 N5 C12 68.6(3)
S1 N2 C1 C5 -4.5(5)
S1 N2 C1 C2 175.0(3)
N2 C1 C2 C3 180.0(3)
C5 C1 C2 C3 -0.5(6)
C4 N1 C3 C2 1.7(6)
C1 C2 C3 N1 -1.0(6)
C3 N1 C4 C5 -0.9(6)
N1 C4 C5 C1 -0.6(6)
N2 C1 C5 C4 -179.3(4)
C2 C1 C5 C4 1.2(5)
O2 S1 C6 C7 22.1(4)
O1 S1 C6 C7 -101.9(3)
N2 S1 C6 C7 145.2(3)
O2 S1 C6 C11 -161.2(3)
O1 S1 C6 C11 74.7(3)
N2 S1 C6 C11 -38.2(3)
C11 C6 C7 C8 -0.4(6)
S1 C6 C7 C8 176.5(4)
C6 C7 C8 C9 2.5(8)
C7 C8 C9 C10 -2.7(8)
C8 C9 C10 C11 0.8(7)
C9 C10 C11 C6 1.3(6)
C9 C10 C11 N3 -177.5(4)
C7 C6 C11 C10 -1.5(6)
S1 C6 C11 C10 -178.3(3)
C7 C6 C11 N3 177.2(4)
S1 C6 C11 N3 0.5(6)
O3 N3 C11 C10 -72.4(5)
O4 N3 C11 C10 105.2(5)
O3 N3 C11 C6 108.8(5)
O4 N3 C11 C6 -73.6(5)
S2 N5 C12 C13 -172.5(3)
S2 N5 C12 C16 7.1(5)
N5 C12 C13 C14 176.4(3)
C16 C12 C13 C14 -3.2(5)
C15 N4 C14 C13 0.5(6)
C12 C13 C14 N4 2.0(6)
C14 N4 C15 C16 -1.5(6)
N4 C15 C16 C12 0.1(6)
N5 C12 C16 C15 -177.3(4)
C13 C12 C16 C15 2.2(5)
O5 S2 C17 C22 -40.9(4)
O6 S2 C17 C22 -165.8(3)
N5 S2 C17 C22 71.8(4)
O5 S2 C17 C18 137.9(3)
O6 S2 C17 C18 13.0(4)
N5 S2 C17 C18 -109.4(3)
C22 C17 C18 C19 -2.3(6)
S2 C17 C18 C19 178.8(3)
C17 C18 C19 C20 3.1(7)
C18 C19 C20 C21 -2.4(8)
C19 C20 C21 C22 1.1(8)
C20 C21 C22 C17 -0.6(7)
C20 C21 C22 N6 -178.2(5)
C18 C17 C22 C21 1.1(6)
S2 C17 C22 C21 -180.0(4)
C18 C17 C22 N6 178.6(4)
S2 C17 C22 N6 -2.5(6)
O7 N6 C22 C21 98.9(5)
O8 N6 C22 C21 -78.3(6)
O7 N6 C22 C17 -78.8(6)
O8 N6 C22 C17 104.0(6)

loop_
_cod_related_entry_id
_cod_related_entry_database
_cod_related_entry_code
1 ChemSpider 712469
